data_1544822
loop_
_publ_author_name
'Barsu, Nagaraju'
'Bolli, Shyam Kumar'
'Sundararaju, Basker'

_publ_section_title
;
 Cobalt catalyzed carbonylation of unactivated C(sp(3))-H bonds.
;
_journal_issue 3
_journal_name_full 'Chemical science'
_journal_page_first 2431
_journal_page_last 2435
_journal_paper_doi 10.1039/c6sc05026c
_journal_volume 8
_journal_year 2017
_chemical_formula_sum 'C14 H10 N2 O2'
_chemical_formula_weight 238.27
_space_group_crystal_system orthorhombic
_space_group_IT_number 61
_space_group_name_Hall '-P 2ac 2ab'
_space_group_name_H-M_alt 'P b c a'
_symmetry_space_group_name_Hall '-P 2ac 2ab'
_symmetry_space_group_name_H-M 'P b c a'
_atom_sites_solution_hydrogens geom
_audit_creation_method SHELXL-2016/4
_audit_update_record
;
2016-09-28 deposited with the CCDC.
2016-12-20 downloaded from the CCDC.
;
_cell_angle_alpha 90
_cell_angle_beta 90
_cell_angle_gamma 90
_cell_formula_units_Z 8
_cell_length_a 8.2000(8)
_cell_length_b 12.4012(12)
_cell_length_c 21.182(2)
_cell_measurement_reflns_used 2643
_cell_measurement_temperature 293(2)
_cell_measurement_theta_max 28.4
_cell_measurement_theta_min 3.1
_cell_volume 2154.0(4)
_computing_structure_refinement 'SHELXL-2016/4 (Sheldrick, 2016)'
_diffrn_ambient_temperature 293(2)
_diffrn_measured_fraction_theta_full 0.980
_diffrn_measured_fraction_theta_max 0.980
_diffrn_measurement_device_type 'CCD area detector'
_diffrn_measurement_method 'phi and omega scans'
_diffrn_radiation_type MoK\a
_diffrn_radiation_wavelength 0.71073
_diffrn_reflns_av_R_equivalents 0.18
_diffrn_reflns_av_unetI/netI 0.1020
_diffrn_reflns_Laue_measured_fraction_full 0.980
_diffrn_reflns_Laue_measured_fraction_max 0.980
_diffrn_reflns_limit_h_max 10
_diffrn_reflns_limit_h_min -10
_diffrn_reflns_limit_k_max 16
_diffrn_reflns_limit_k_min -16
_diffrn_reflns_limit_l_max 28
_diffrn_reflns_limit_l_min -28
_diffrn_reflns_number 29872
_diffrn_reflns_point_group_measured_fraction_full 0.980
_diffrn_reflns_point_group_measured_fraction_max 0.980
_diffrn_reflns_theta_full 25.242
_diffrn_reflns_theta_max 28.373
_diffrn_reflns_theta_min 3.130
_diffrn_source 'fine-focus sealed tube'
_exptl_absorpt_coefficient_mu 0.101
_exptl_absorpt_correction_T_max 0.986
_exptl_absorpt_correction_T_min 0.982
_exptl_absorpt_correction_type empirical
_exptl_crystal_colour colorless
_exptl_crystal_density_diffrn 1.469
_exptl_crystal_description block
_exptl_crystal_F_000 992
_exptl_crystal_size_max 0.2
_exptl_crystal_size_mid 0.15
_exptl_crystal_size_min 0.14
_refine_diff_density_max 0.265
_refine_diff_density_min -0.257
_refine_diff_density_rms 0.063
_refine_ls_extinction_method none
_refine_ls_goodness_of_fit_ref 1.038
_refine_ls_hydrogen_treatment constr
_refine_ls_matrix_type full
_refine_ls_number_parameters 163
_refine_ls_number_reflns 2643
_refine_ls_number_restraints 0
_refine_ls_restrained_S_all 1.038
_refine_ls_R_factor_all 0.1398
_refine_ls_R_factor_gt 0.0595
_refine_ls_shift/su_max 0.000
_refine_ls_shift/su_mean 0.000
_refine_ls_structure_factor_coef Fsqd
_refine_ls_weighting_details 'w=1/[\s^2^(Fo^2^)+(0.0409P)^2^+0.7350P] where P=(Fo^2^+2Fc^2^)/3'
_refine_ls_weighting_scheme calc
_refine_ls_wR_factor_gt 0.0968
_refine_ls_wR_factor_ref 0.1205
_reflns_Friedel_coverage 0.000
_reflns_number_gt 1470
_reflns_number_total 2643
_reflns_threshold_expression 'I > 2\s(I)'
_cod_data_source_file c6sc05026c2.cif
_cod_data_source_block shelx
_cod_depositor_comments
;Adding full bibliography for 1544822--1544823.cif.

 Adding full bibliography for 1544822--1544823.cif.
;
_cod_database_code 1544822
_shelx_shelxl_version_number 2016/4
_shelx_space_group_comment
;
The symmetry employed for this shelxl refinement is uniquely defined
by the following loop, which should always be used as a source of
symmetry information in preference to the above space-group names.
They are only intended as comments.
;
_shelx_estimated_absorpt_t_min 0.783
_shelx_estimated_absorpt_t_max 0.784

loop_
_space_group_symop_operation_xyz
'x, y, z'
'-x+1/2, -y, z+1/2'
'x+1/2, -y+1/2, -z'
'-x, y+1/2, -z+1/2'
'-x, -y, -z'
'x-1/2, y, -z-1/2'
'-x-1/2, y-1/2, z'
'x, -y-1/2, z-1/2'

loop_
_atom_site_label
_atom_site_type_symbol
_atom_site_fract_x
_atom_site_fract_y
_atom_site_fract_z
_atom_site_U_iso_or_equiv
_atom_site_adp_type
_atom_site_occupancy
_atom_site_site_symmetry_order
_atom_site_calc_flag
_atom_site_refinement_flags_posn
_atom_site_refinement_flags_adp
C1 C -0.0346(3) 0.10758(18) 0.08355(10) 0.0248(5) Uani 1 1 d . .
H1 H -0.119599 0.059761 0.075664 0.030 Uiso 1 1 calc R U
C2 C -0.0606(3) 0.19811(18) 0.12247(10) 0.0230(5) Uani 1 1 d . .
H2 H -0.162895 0.209920 0.140162 0.028 Uiso 1 1 calc R U
C3 C 0.0628(3) 0.26815(17) 0.13428(9) 0.0184(5) Uani 1 1 d . .
C4 C 0.2202(3) 0.25326(17) 0.10777(9) 0.0183(5) Uani 1 1 d . .
C5 C 0.2456(3) 0.16169(17) 0.06853(9) 0.0194(5) Uani 1 1 d . .
C6 C 0.1148(3) 0.09009(18) 0.05747(10) 0.0244(6) Uani 1 1 d . .
H6 H 0.131014 0.030008 0.031956 0.029 Uiso 1 1 calc R U
C8 C 0.4848(3) 0.30703(19) 0.09677(10) 0.0254(6) Uani 1 1 d . .
H8 H 0.568440 0.355081 0.106170 0.031 Uiso 1 1 calc R U
C9 C 0.5215(3) 0.21943(19) 0.05713(10) 0.0259(6) Uani 1 1 d . .
H9 H 0.626345 0.210526 0.041182 0.031 Uiso 1 1 calc R U
C10 C 0.4025(3) 0.14829(19) 0.04250(10) 0.0244(6) Uani 1 1 d . .
H10 H 0.423922 0.090928 0.015468 0.029 Uiso 1 1 calc R U
C12 C -0.0571(3) 0.44930(18) 0.15210(10) 0.0200(5) Uani 1 1 d . .
C13 C -0.0352(3) 0.53521(18) 0.19924(10) 0.0236(5) Uani 1 1 d . .
H13 H -0.124409 0.585508 0.208265 0.028 Uiso 1 1 calc R U
C14 C 0.0616(3) 0.48670(17) 0.25244(11) 0.0227(5) Uani 1 1 d . .
H14 H 0.035992 0.504267 0.296442 0.027 Uiso 1 1 calc R U
C15 C 0.0979(3) 0.37403(18) 0.23338(10) 0.0208(5) Uani 1 1 d . .
C18 C 0.1388(3) 0.56885(19) 0.20988(10) 0.0267(6) Uani 1 1 d . .
H18A H 0.220085 0.543923 0.179989 0.032 Uiso 1 1 calc R U
H18B H 0.158315 0.640277 0.226949 0.032 Uiso 1 1 calc R U
N7 N 0.3403(2) 0.32582(14) 0.12152(8) 0.0222(5) Uani 1 1 d . .
N11 N 0.0348(2) 0.36097(14) 0.17256(8) 0.0194(4) Uani 1 1 d . .
O16 O 0.16815(18) 0.30476(12) 0.26241(7) 0.0269(4) Uani 1 1 d . .
O17 O -0.13578(18) 0.45084(12) 0.10391(7) 0.0266(4) Uani 1 1 d . .

loop_
_atom_site_aniso_label
_atom_site_aniso_U_11
_atom_site_aniso_U_22
_atom_site_aniso_U_33
_atom_site_aniso_U_23
_atom_site_aniso_U_13
_atom_site_aniso_U_12
C1 0.0314(14) 0.0184(13) 0.0245(12) 0.0010(10) -0.0051(10) -0.0080(11)
C2 0.0254(13) 0.0223(13) 0.0212(12) 0.0050(10) 0.0006(10) -0.0011(11)
C3 0.0242(13) 0.0141(11) 0.0169(12) 0.0021(9) -0.0023(9) 0.0024(10)
C4 0.0239(12) 0.0145(11) 0.0165(11) 0.0038(9) -0.0031(9) -0.0007(10)
C5 0.0277(13) 0.0139(11) 0.0168(11) 0.0029(9) -0.0030(9) 0.0014(11)
C6 0.0398(15) 0.0150(12) 0.0185(12) -0.0007(10) -0.0051(11) 0.0001(11)
C8 0.0276(14) 0.0238(13) 0.0250(13) 0.0029(11) -0.0004(10) -0.0042(11)
C9 0.0254(13) 0.0296(14) 0.0228(12) 0.0047(11) 0.0037(10) 0.0058(12)
C10 0.0347(14) 0.0200(13) 0.0186(12) 0.0003(10) 0.0010(10) 0.0075(12)
C12 0.0173(12) 0.0200(12) 0.0226(13) 0.0024(10) 0.0013(10) 0.0009(10)
C13 0.0275(13) 0.0194(13) 0.0241(12) -0.0002(10) 0.0032(10) 0.0051(11)
C14 0.0313(13) 0.0184(12) 0.0183(11) -0.0015(10) 0.0010(10) 0.0035(11)
C15 0.0209(12) 0.0212(12) 0.0202(13) 0.0008(10) 0.0017(9) -0.0006(10)
C18 0.0344(15) 0.0199(13) 0.0259(13) -0.0027(10) -0.0007(10) -0.0041(12)
N7 0.0240(11) 0.0184(10) 0.0242(11) 0.0023(8) -0.0007(8) -0.0026(9)
N11 0.0219(10) 0.0161(10) 0.0203(10) -0.0009(8) -0.0014(8) 0.0032(9)
O16 0.0343(10) 0.0215(9) 0.0249(9) 0.0027(7) -0.0026(7) 0.0062(8)
O17 0.0292(9) 0.0234(9) 0.0272(9) 0.0004(7) -0.0067(7) 0.0022(7)

loop_
_atom_type_symbol
_atom_type_description
_atom_type_scat_dispersion_real
_atom_type_scat_dispersion_imag
_atom_type_scat_source
C C 0.0033 0.0016 'International Tables Vol C Tables 4.2.6.8 and 6.1.1.4'
H H 0.0000 0.0000 'International Tables Vol C Tables 4.2.6.8 and 6.1.1.4'
N N 0.0061 0.0033 'International Tables Vol C Tables 4.2.6.8 and 6.1.1.4'
O O 0.0106 0.0060 'International Tables Vol C Tables 4.2.6.8 and 6.1.1.4'

loop_
_geom_angle_atom_site_label_1
_geom_angle_atom_site_label_2
_geom_angle_atom_site_label_3
_geom_angle
C6 C1 C2 120.0(2)
C3 C2 C1 120.3(2)
C2 C3 C4 121.5(2)
C2 C3 N11 120.1(2)
C4 C3 N11 118.46(19)
N7 C4 C3 119.05(19)
N7 C4 C5 123.0(2)
C3 C4 C5 117.92(19)
C10 C5 C6 123.7(2)
C10 C5 C4 117.2(2)
C6 C5 C4 119.2(2)
C1 C6 C5 121.1(2)
N7 C8 C9 124.6(2)
C10 C9 C8 119.1(2)
C9 C10 C5 119.5(2)
O17 C12 N11 124.2(2)
O17 C12 C13 128.9(2)
N11 C12 C13 106.93(18)
C12 C13 C18 114.74(19)
C12 C13 C14 106.46(18)
C18 C13 C14 59.85(15)
C15 C14 C18 113.01(19)
C15 C14 C13 106.19(18)
C18 C14 C13 60.07(15)
O16 C15 N11 124.5(2)
O16 C15 C14 129.0(2)
N11 C15 C14 106.56(18)
C14 C18 C13 60.08(15)
C8 N7 C4 116.60(19)
C15 N11 C12 113.24(17)
C15 N11 C3 123.88(17)
C12 N11 C3 122.87(17)

loop_
_geom_bond_atom_site_label_1
_geom_bond_atom_site_label_2
_geom_bond_distance
C1 C6 1.362(3)
C1 C2 1.409(3)
C2 C3 1.357(3)
C3 C4 1.419(3)
C3 N11 1.427(3)
C4 N7 1.365(3)
C4 C5 1.423(3)
C5 C10 1.409(3)
C5 C6 1.412(3)
C8 N7 1.317(3)
C8 C9 1.406(3)
C9 C10 1.352(3)
C12 O17 1.208(2)
C12 N11 1.398(3)
C12 C13 1.471(3)
C13 C18 1.504(3)
C13 C14 1.504(3)
C14 C15 1.485(3)
C14 C18 1.500(3)
C15 O16 1.203(2)
C15 N11 1.398(3)
